data_7007490
loop_
_publ_author_name
'Chen, Chun-Long'
'Ellsworth, Joseph M.'
'Goforth, Andrea M.'
'Smith, Mark D.'
'Su, Cheng-Yong'
'Zur Loye, Hans-Conrad'

_publ_section_title
;
 A new 2-carboxylate-substituted 4,4'-bipyridine ligand: coordination
 chemistry of 4,4'-bipyridine-2-carboxylic acid and its synthetic
 intermediate 2-methyl-4,4'-bipyridine.
;
_journal_issue 44
_journal_name_full 'Dalton transactions (Cambridge, England : 2003)'
_journal_page_first 5278
_journal_page_last 5286
_journal_paper_doi 10.1039/b606280f
_journal_year 2006
_chemical_formula_moiety 'C22 H14 Cu Hg I2 N4 O4'
_chemical_formula_sum 'C22 H14 Cu Hg I2 N4 O4'
_chemical_formula_weight 916.30
_chemical_name_systematic
;
?
;
_space_group_IT_number 15
_symmetry_cell_setting monoclinic
_symmetry_space_group_name_Hall '-C 2yc'
_symmetry_space_group_name_H-M 'C 1 2/c 1'
_atom_sites_solution_hydrogens geom
_atom_sites_solution_primary direct
_atom_sites_solution_secondary difmap
_audit_creation_method SHELXL-97
_cell_angle_alpha 90.00
_cell_angle_beta 108.2680(10)
_cell_angle_gamma 90.00
_cell_formula_units_Z 4
_cell_length_a 30.3812(18)
_cell_length_b 5.0478(3)
_cell_length_c 16.3401(9)
_cell_measurement_reflns_used 4397
_cell_measurement_temperature 150(1)
_cell_measurement_theta_max 26.316
_cell_measurement_theta_min 2.562
_cell_volume 2379.6(2)
_computing_structure_refinement 'SHELXL-97 (Sheldrick, 1997)'
_computing_structure_solution 'SHELXS-97 (Sheldrick, 1990)'
_diffrn_ambient_temperature 150(1)
_diffrn_measured_fraction_theta_full 0.999
_diffrn_measured_fraction_theta_max 0.999
_diffrn_radiation_monochromator graphite
_diffrn_radiation_source 'fine-focus sealed tube'
_diffrn_radiation_type MoK\a
_diffrn_radiation_wavelength 0.71073
_diffrn_reflns_av_R_equivalents 0.0364
_diffrn_reflns_av_sigmaI/netI 0.0261
_diffrn_reflns_limit_h_max 37
_diffrn_reflns_limit_h_min -37
_diffrn_reflns_limit_k_max 6
_diffrn_reflns_limit_k_min -6
_diffrn_reflns_limit_l_max 20
_diffrn_reflns_limit_l_min -20
_diffrn_reflns_number 12484
_diffrn_reflns_theta_full 26.39
_diffrn_reflns_theta_max 26.39
_diffrn_reflns_theta_min 1.41
_diffrn_standards_decay_% 0
_exptl_absorpt_coefficient_mu 9.970
_exptl_absorpt_correction_T_max 1.0000
_exptl_absorpt_correction_T_min 0.6390
_exptl_absorpt_correction_type multi-scan
_exptl_absorpt_process_details '(SADABS, Bruker, 2001)'
_exptl_crystal_colour 'dark blue'
_exptl_crystal_density_diffrn 2.558
_exptl_crystal_density_method 'not measured'
_exptl_crystal_description bar
_exptl_crystal_F_000 1684
_exptl_crystal_size_max 0.18
_exptl_crystal_size_mid 0.08
_exptl_crystal_size_min 0.02
_refine_diff_density_max 1.949
_refine_diff_density_min -1.014
_refine_diff_density_rms 0.160
_refine_ls_extinction_method none
_refine_ls_goodness_of_fit_ref 1.083
_refine_ls_hydrogen_treatment constr
_refine_ls_matrix_type full
_refine_ls_number_parameters 156
_refine_ls_number_reflns 2444
_refine_ls_number_restraints 0
_refine_ls_restrained_S_all 1.083
_refine_ls_R_factor_all 0.0353
_refine_ls_R_factor_gt 0.0310
_refine_ls_shift/su_max 0.000
_refine_ls_shift/su_mean 0.000
_refine_ls_structure_factor_coef Fsqd
_refine_ls_weighting_details 'calc w=1/[\s^2^(Fo^2^)+(0.0354P)^2^+24.9787P] where P=(Fo^2^+2Fc^2^)/3'
_refine_ls_weighting_scheme calc
_refine_ls_wR_factor_gt 0.0782
_refine_ls_wR_factor_ref 0.0806
_reflns_number_gt 2223
_reflns_number_total 2444
_reflns_threshold_expression >2sigma(I)
_cod_data_source_file b606280f.txt
_cod_data_source_block je1095ms
_cod_depositor_comments
;
The following automatic conversions were performed:
'_symmetry_cell_setting' value 'Monoclinic' changed to 'monoclinic'
according to '/home/saulius/struct/CIF-dictionaries/cif_core.dic'
dictionary named 'cif_core.dic' version 2.4.1 from 2010-06-29.

Automatic conversion script
Id: cif_fix_enum 1527 2010-12-29 10:47:43Z saulius 
;
_cod_original_sg_symbol_H-M 'C 2/c'
_cod_database_code 7007490

loop_
_symmetry_equiv_pos_as_xyz
'x, y, z'
'-x, y, -z+1/2'
'x+1/2, y+1/2, z'
'-x+1/2, y+1/2, -z+1/2'
'-x, -y, -z'
'x, -y, z-1/2'
'-x+1/2, -y+1/2, -z'
'x+1/2, -y+1/2, z-1/2'

loop_
_atom_site_label
_atom_site_type_symbol
_atom_site_fract_x
_atom_site_fract_y
_atom_site_fract_z
_atom_site_U_iso_or_equiv
_atom_site_adp_type
_atom_site_occupancy
_atom_site_symmetry_multiplicity
_atom_site_calc_flag
_atom_site_refinement_flags
_atom_site_disorder_assembly
_atom_site_disorder_group
Hg1 Hg 0.0000 0.93486(7) 0.2500 0.02627(11) Uani 1 2 d S . .
I1 I 0.053152(16) 1.09397(10) 0.40414(3) 0.03898(14) Uani 1 1 d . . .
Cu1 Cu 0.2500 -0.2500 0.0000 0.0258(2) Uani 1 2 d S . .
C1 C 0.1867(2) 0.1165(12) 0.0196(4) 0.0233(12) Uani 1 1 d . . .
C2 C 0.1556(2) 0.2542(12) 0.0476(4) 0.0238(12) Uani 1 1 d . . .
H2 H 0.1392 0.3993 0.0149 0.029 Uiso 1 1 calc R . .
C3 C 0.1477(2) 0.1822(13) 0.1242(4) 0.0255(12) Uani 1 1 d . . .
C4 C 0.1732(2) -0.0307(13) 0.1699(4) 0.0277(13) Uani 1 1 d . . .
H4 H 0.1698 -0.0833 0.2234 0.033 Uiso 1 1 calc R . .
C5 C 0.2036(2) -0.1648(13) 0.1364(4) 0.0282(13) Uani 1 1 d . . .
H5 H 0.2206 -0.3106 0.1675 0.034 Uiso 1 1 calc R . .
C6 C 0.1993(2) 0.1959(13) -0.0596(4) 0.0275(13) Uani 1 1 d . . .
C7 C 0.0447(2) 0.5943(14) 0.1236(4) 0.0343(15) Uani 1 1 d . . .
H7 H 0.0178 0.6655 0.0825 0.041 Uiso 1 1 calc R . .
C8 C 0.0743(2) 0.4403(14) 0.0947(4) 0.0329(15) Uani 1 1 d . . .
H8 H 0.0679 0.4082 0.0348 0.039 Uiso 1 1 calc R . .
C9 C 0.1140(2) 0.3312(13) 0.1545(4) 0.0257(12) Uani 1 1 d . . .
C10 C 0.1211(2) 0.3823(13) 0.2412(4) 0.0294(14) Uani 1 1 d . . .
H10 H 0.1470 0.3083 0.2840 0.035 Uiso 1 1 calc R . .
C11 C 0.0899(2) 0.5430(13) 0.2643(4) 0.0288(13) Uani 1 1 d . . .
H11 H 0.0955 0.5804 0.3237 0.035 Uiso 1 1 calc R . .
N1 N 0.20974(17) -0.0957(9) 0.0617(3) 0.0228(10) Uani 1 1 d . . .
N2 N 0.05232(17) 0.6476(11) 0.2073(3) 0.0271(11) Uani 1 1 d . . .
O1 O 0.22538(15) 0.0285(9) -0.0829(3) 0.0272(9) Uani 1 1 d . . .
O2 O 0.18639(15) 0.4096(9) -0.0933(3) 0.0326(10) Uani 1 1 d . . .

loop_
_atom_site_aniso_label
_atom_site_aniso_U_11
_atom_site_aniso_U_22
_atom_site_aniso_U_33
_atom_site_aniso_U_23
_atom_site_aniso_U_13
_atom_site_aniso_U_12
Hg1 0.02558(18) 0.0295(2) 0.02719(18) 0.000 0.01328(13) 0.000
I1 0.0436(3) 0.0381(3) 0.0351(3) -0.00182(19) 0.0121(2) -0.00431(19)
Cu1 0.0286(5) 0.0234(5) 0.0304(5) 0.0027(4) 0.0165(4) 0.0059(4)
C1 0.020(3) 0.024(3) 0.026(3) 0.000(2) 0.008(2) -0.003(2)
C2 0.024(3) 0.022(3) 0.028(3) 0.000(2) 0.012(2) 0.000(2)
C3 0.022(3) 0.026(3) 0.029(3) -0.007(3) 0.009(2) -0.001(2)
C4 0.032(3) 0.026(3) 0.028(3) -0.002(3) 0.014(3) -0.003(3)
C5 0.031(3) 0.028(3) 0.031(3) 0.001(3) 0.016(3) 0.001(3)
C6 0.025(3) 0.027(3) 0.031(3) -0.001(3) 0.010(3) 0.000(3)
C7 0.032(3) 0.042(4) 0.029(3) -0.005(3) 0.010(3) 0.003(3)
C8 0.024(3) 0.047(4) 0.028(3) -0.009(3) 0.007(3) 0.006(3)
C9 0.023(3) 0.027(3) 0.028(3) -0.004(3) 0.010(2) -0.006(2)
C10 0.030(3) 0.032(4) 0.028(3) 0.000(3) 0.012(3) 0.003(3)
C11 0.029(3) 0.033(3) 0.026(3) -0.004(3) 0.011(3) 0.001(3)
N1 0.021(2) 0.020(3) 0.029(3) 0.001(2) 0.011(2) 0.0011(19)
N2 0.024(3) 0.032(3) 0.030(3) 0.001(2) 0.015(2) 0.001(2)
O1 0.032(2) 0.027(2) 0.026(2) 0.0019(18) 0.0142(18) 0.0064(19)
O2 0.027(2) 0.033(3) 0.039(3) 0.011(2) 0.013(2) 0.0108(19)

loop_
_atom_type_symbol
_atom_type_description
_atom_type_scat_dispersion_real
_atom_type_scat_dispersion_imag
_atom_type_scat_source
C C 0.0033 0.0016 'International Tables Vol C Tables 4.2.6.8 and 6.1.1.4'
H H 0.0000 0.0000 'International Tables Vol C Tables 4.2.6.8 and 6.1.1.4'
N N 0.0061 0.0033 'International Tables Vol C Tables 4.2.6.8 and 6.1.1.4'
O O 0.0106 0.0060 'International Tables Vol C Tables 4.2.6.8 and 6.1.1.4'
Cu Cu 0.3201 1.2651 'International Tables Vol C Tables 4.2.6.8 and 6.1.1.4'
I I -0.4742 1.8119 'International Tables Vol C Tables 4.2.6.8 and 6.1.1.4'
Hg Hg -2.3894 9.2266 'International Tables Vol C Tables 4.2.6.8 and 6.1.1.4'

loop_
_geom_angle_atom_site_label_1
_geom_angle_atom_site_label_2
_geom_angle_atom_site_label_3
_geom_angle
_geom_angle_site_symmetry_1
_geom_angle_site_symmetry_3
_geom_angle_publ_flag
N2 Hg1 N2 106.1(3) . 2 ?
N2 Hg1 I1 99.64(12) . 2 ?
N2 Hg1 I1 101.33(13) 2 2 ?
N2 Hg1 I1 101.34(13) . . ?
N2 Hg1 I1 99.64(12) 2 . ?
I1 Hg1 I1 144.78(3) 2 . ?
O1 Cu1 O1 180.0 . 7_545 ?
O1 Cu1 N1 95.43(19) . 7_545 ?
O1 Cu1 N1 84.57(19) 7_545 7_545 ?
O1 Cu1 N1 84.57(19) . . ?
O1 Cu1 N1 95.43(19) 7_545 . ?
N1 Cu1 N1 179.998(1) 7_545 . ?
O1 Cu1 O2 89.09(16) . 7 ?
O1 Cu1 O2 90.91(16) 7_545 7 ?
N1 Cu1 O2 95.28(17) 7_545 7 ?
N1 Cu1 O2 84.73(17) . 7 ?
O1 Cu1 O2 90.91(16) . 1_545 ?
O1 Cu1 O2 89.09(16) 7_545 1_545 ?
N1 Cu1 O2 84.72(17) 7_545 1_545 ?
N1 Cu1 O2 95.27(17) . 1_545 ?
O2 Cu1 O2 180.0(3) 7 1_545 ?
N1 C1 C2 122.6(5) . . ?
N1 C1 C6 114.7(5) . . ?
C2 C1 C6 122.6(5) . . ?
C1 C2 C3 120.0(6) . . ?
C1 C2 H2 120.0 . . ?
C3 C2 H2 120.0 . . ?
C2 C3 C4 117.4(5) . . ?
C2 C3 C9 120.0(6) . . ?
C4 C3 C9 122.6(6) . . ?
C5 C4 C3 119.3(6) . . ?
C5 C4 H4 120.4 . . ?
C3 C4 H4 120.4 . . ?
N1 C5 C4 122.3(6) . . ?
N1 C5 H5 118.9 . . ?
C4 C5 H5 118.9 . . ?
O2 C6 O1 125.7(6) . . ?
O2 C6 C1 119.3(6) . . ?
O1 C6 C1 114.9(5) . . ?
N2 C7 C8 122.6(6) . . ?
N2 C7 H7 118.7 . . ?
C8 C7 H7 118.7 . . ?
C7 C8 C9 119.6(6) . . ?
C7 C8 H8 120.2 . . ?
C9 C8 H8 120.2 . . ?
C10 C9 C8 117.5(6) . . ?
C10 C9 C3 122.3(6) . . ?
C8 C9 C3 120.1(5) . . ?
C11 C10 C9 119.0(6) . . ?
C11 C10 H10 120.5 . . ?
C9 C10 H10 120.5 . . ?
N2 C11 C10 123.3(6) . . ?
N2 C11 H11 118.4 . . ?
C10 C11 H11 118.4 . . ?
C5 N1 C1 118.3(5) . . ?
C5 N1 Cu1 130.5(4) . . ?
C1 N1 Cu1 111.1(4) . . ?
C11 N2 C7 118.0(6) . . ?
C11 N2 Hg1 122.2(4) . . ?
C7 N2 Hg1 119.8(4) . . ?
C6 O1 Cu1 113.9(4) . . ?

loop_
_geom_bond_atom_site_label_1
_geom_bond_atom_site_label_2
_geom_bond_distance
_geom_bond_site_symmetry_2
_geom_bond_publ_flag
Hg1 N2 2.411(5) . ?
Hg1 N2 2.411(5) 2 ?
Hg1 I1 2.6545(5) 2 ?
Hg1 I1 2.6545(5) . ?
Cu1 O1 1.933(4) . ?
Cu1 O1 1.933(4) 7_545 ?
Cu1 N1 1.972(5) 7_545 ?
Cu1 N1 1.972(5) . ?
Cu1 O2 2.677(5) 7 ?
Cu1 O2 2.677(5) 1_545 ?
C1 N1 1.344(8) . ?
C1 C2 1.363(8) . ?
C1 C6 1.513(8) . ?
C2 C3 1.393(8) . ?
C2 H2 0.9500 . ?
C3 C4 1.396(9) . ?
C3 C9 1.476(8) . ?
C4 C5 1.389(9) . ?
C4 H4 0.9500 . ?
C5 N1 1.338(8) . ?
C5 H5 0.9500 . ?
C6 O2 1.219(8) . ?
C6 O1 1.295(7) . ?
C7 N2 1.340(8) . ?
C7 C8 1.380(9) . ?
C7 H7 0.9500 . ?
C8 C9 1.404(9) . ?
C8 H8 0.9500 . ?
C9 C10 1.389(9) . ?
C10 C11 1.388(9) . ?
C10 H10 0.9500 . ?
C11 N2 1.335(8) . ?
C11 H11 0.9500 . ?

loop_
_geom_torsion_atom_site_label_1
_geom_torsion_atom_site_label_2
_geom_torsion_atom_site_label_3
_geom_torsion_atom_site_label_4
_geom_torsion
_geom_torsion_site_symmetry_1
_geom_torsion_site_symmetry_2
_geom_torsion_site_symmetry_3
_geom_torsion_site_symmetry_4
_geom_torsion_publ_flag
N1 C1 C2 C3 2.3(9) . . . . ?
C6 C1 C2 C3 -175.7(6) . . . . ?
C1 C2 C3 C4 0.7(9) . . . . ?
C1 C2 C3 C9 -180.0(6) . . . . ?
C2 C3 C4 C5 -2.1(9) . . . . ?
C9 C3 C4 C5 178.6(6) . . . . ?
C3 C4 C5 N1 0.6(10) . . . . ?
N1 C1 C6 O2 -167.6(6) . . . . ?
C2 C1 C6 O2 10.5(9) . . . . ?
N1 C1 C6 O1 9.2(8) . . . . ?
C2 C1 C6 O1 -172.7(6) . . . . ?
N2 C7 C8 C9 0.6(11) . . . . ?
C7 C8 C9 C10 0.8(10) . . . . ?
C7 C8 C9 C3 -175.6(6) . . . . ?
C2 C3 C9 C10 -143.0(6) . . . . ?
C4 C3 C9 C10 36.2(9) . . . . ?
C2 C3 C9 C8 33.3(9) . . . . ?
C4 C3 C9 C8 -147.5(6) . . . . ?
C8 C9 C10 C11 -1.9(10) . . . . ?
C3 C9 C10 C11 174.5(6) . . . . ?
C9 C10 C11 N2 1.6(10) . . . . ?
C4 C5 N1 C1 2.3(9) . . . . ?
C4 C5 N1 Cu1 -179.9(5) . . . . ?
C2 C1 N1 C5 -3.7(8) . . . . ?
C6 C1 N1 C5 174.4(5) . . . . ?
C2 C1 N1 Cu1 178.0(5) . . . . ?
C6 C1 N1 Cu1 -3.9(6) . . . . ?
O1 Cu1 N1 C5 -178.8(6) . . . . ?
O1 Cu1 N1 C5 1.2(6) 7_545 . . . ?
O2 Cu1 N1 C5 -89.2(5) 7 . . . ?
O2 Cu1 N1 C5 90.8(5) 1_545 . . . ?
O1 Cu1 N1 C1 -0.8(4) . . . . ?
O1 Cu1 N1 C1 179.1(4) 7_545 . . . ?
O2 Cu1 N1 C1 88.7(4) 7 . . . ?
O2 Cu1 N1 C1 -91.3(4) 1_545 . . . ?
C10 C11 N2 C7 -0.2(10) . . . . ?
C10 C11 N2 Hg1 -178.4(5) . . . . ?
C8 C7 N2 C11 -1.0(10) . . . . ?
C8 C7 N2 Hg1 177.3(5) . . . . ?
N2 Hg1 N2 C11 -83.6(5) 2 . . . ?
I1 Hg1 N2 C11 171.5(5) 2 . . . ?
I1 Hg1 N2 C11 20.0(5) . . . . ?
N2 Hg1 N2 C7 98.2(5) 2 . . . ?
I1 Hg1 N2 C7 -6.7(5) 2 . . . ?
I1 Hg1 N2 C7 -158.2(5) . . . . ?
O2 C6 O1 Cu1 166.9(5) . . . . ?
C1 C6 O1 Cu1 -9.8(6) . . . . ?
N1 Cu1 O1 C6 -173.8(4) 7_545 . . . ?
N1 Cu1 O1 C6 6.2(4) . . . . ?
O2 Cu1 O1 C6 -78.6(4) 7 . . . ?
O2 Cu1 O1 C6 101.4(4) 1_545 . . . ?
